data_4033621
loop_
_publ_author_name
'Yata, Tetsuji'
'Kita, Yuji'
'Nishimoto, Yoshihiro'
'Yasuda, Makoto'

_publ_section_title
;
 Regioselective Synthesis of 5-Metalated 2-Pyrones by Intramolecular
 Oxymetalation of Carbonyl-ene-yne Compounds Using Indium Trihalide.
;
_journal_issue 21
_journal_name_full 'The Journal of organic chemistry'
_journal_page_first 14330
_journal_page_last 14341
_journal_paper_doi 10.1021/acs.joc.9b02186
_journal_volume 84
_journal_year 2019
_chemical_formula_moiety 'C29 H20 O2'
_chemical_formula_sum 'C29 H20 O2'
_chemical_formula_weight 400.45
_space_group_crystal_system triclinic
_space_group_IT_number 2
_space_group_name_Hall '-P 1'
_space_group_name_H-M_alt 'P -1'
_symmetry_space_group_name_Hall '-P 1'
_symmetry_space_group_name_H-M 'P -1'
_atom_sites_solution_hydrogens geom
_atom_sites_solution_primary dual
_audit_creation_date 2019-05-11
_audit_creation_method
;
Olex2 1.2
(compiled 2018.05.29 svn.r3508 for OlexSys, GUI svn.r5506)
;
_cell_angle_alpha 85.011(3)
_cell_angle_beta 79.264(3)
_cell_angle_gamma 71.536(3)
_cell_formula_units_Z 4
_cell_length_a 10.2861(4)
_cell_length_b 12.2992(4)
_cell_length_c 18.0217(7)
_cell_measurement_reflns_used 10174
_cell_measurement_temperature 123
_cell_measurement_theta_max 29.3280
_cell_measurement_theta_min 2.1050
_cell_volume 2123.76(14)
_computing_cell_refinement 'CrysAlisPro 1.171.39.46e (Rigaku OD, 2018)'
_computing_data_collection 'CrysAlisPro 1.171.39.46e (Rigaku OD, 2018)'
_computing_data_reduction 'CrysAlisPro 1.171.39.46e (Rigaku OD, 2018)'
_computing_molecular_graphics 'Olex2 (Dolomanov et al., 2009)'
_computing_publication_material 'Olex2 (Dolomanov et al., 2009)'
_computing_structure_refinement 'ShelXL (Sheldrick, 2015)'
_computing_structure_solution 'ShelXD (Sheldrick, 2008)'
_diffrn_ambient_temperature 123
_diffrn_detector 'CCD plate'
_diffrn_detector_type HyPix
_diffrn_measured_fraction_theta_full 1.000
_diffrn_measured_fraction_theta_max 0.785
_diffrn_measurement_details
;
List of Runs (angles in degrees, time in seconds):

  # Type    Start    End  Width  t~exp~   \w     \q     \k     \f   Frames
--------------------------------------------------------------------------
  1  \w    -77.00  -4.00   0.50   16.46    --   -5.42 -38.00   0.00  146
  2  \w    -71.00   8.00   0.50   16.46    --   -5.42 -38.00 -90.00  158
  3  \w     -7.00  19.00   0.50   16.46    --   -5.42 -99.00-150.00   52
  4  \w    -46.00 -11.00   0.50   16.46    --    5.49 -38.00-150.00   70
  5  \w    -78.00  -1.00   0.50   16.46    --   -5.42 -38.00  60.00  154
  6  \w    -67.00   4.00   0.50   16.46    --   -5.42 -57.00 150.00  142
;
_diffrn_measurement_device 'four-circle diffractometer'
_diffrn_measurement_device_type 'XtaLAB Synergy, Single source at offset/far, HyPix'
_diffrn_measurement_method '\w scans'
_diffrn_orient_matrix_type 'CrysAlisPro convention (1999,Acta A55,543-557)'
_diffrn_orient_matrix_UB_11 0.0584258000
_diffrn_orient_matrix_UB_12 -0.0070501000
_diffrn_orient_matrix_UB_13 -0.0292255000
_diffrn_orient_matrix_UB_21 0.0423548000
_diffrn_orient_matrix_UB_22 -0.0011075000
_diffrn_orient_matrix_UB_23 0.0271116000
_diffrn_orient_matrix_UB_31 0.0152048000
_diffrn_orient_matrix_UB_32 -0.0604074000
_diffrn_orient_matrix_UB_33 0.0041247000
_diffrn_radiation_monochromator mirror
_diffrn_radiation_probe x-ray
_diffrn_radiation_type MoK\a
_diffrn_radiation_wavelength 0.71073
_diffrn_reflns_av_R_equivalents 0.0422
_diffrn_reflns_av_unetI/netI 0.0557
_diffrn_reflns_Laue_measured_fraction_full 1.000
_diffrn_reflns_Laue_measured_fraction_max 0.785
_diffrn_reflns_limit_h_max 14
_diffrn_reflns_limit_h_min -14
_diffrn_reflns_limit_k_max 17
_diffrn_reflns_limit_k_min -14
_diffrn_reflns_limit_l_max 25
_diffrn_reflns_limit_l_min -25
_diffrn_reflns_number 27981
_diffrn_reflns_point_group_measured_fraction_full 1.000
_diffrn_reflns_point_group_measured_fraction_max 0.785
_diffrn_reflns_theta_full 25.242
_diffrn_reflns_theta_max 31.081
_diffrn_reflns_theta_min 2.062
_diffrn_source 'micro-focus sealed X-ray tube'
_diffrn_source_type 'PhotonJet (Mo) X-ray Source'
_exptl_absorpt_coefficient_mu 0.077
_exptl_absorpt_correction_T_max 1.00000
_exptl_absorpt_correction_T_min 0.93121
_exptl_absorpt_correction_type multi-scan
_exptl_absorpt_process_details
;
CrysAlisPro 1.171.39.46e (Rigaku Oxford Diffraction, 2018)
Empirical absorption correction using spherical harmonics,
 implemented in SCALE3 ABSPACK scaling algorithm.
;
_exptl_crystal_colour 'clear colourless'
_exptl_crystal_colour_lustre clear
_exptl_crystal_colour_primary colourless
_exptl_crystal_density_diffrn 1.252
_exptl_crystal_description prism
_exptl_crystal_F_000 840
_exptl_crystal_size_max 0.08
_exptl_crystal_size_mid 0.06
_exptl_crystal_size_min 0.04
_refine_diff_density_max 0.243
_refine_diff_density_min -0.196
_refine_diff_density_rms 0.044
_refine_ls_extinction_method none
_refine_ls_goodness_of_fit_ref 0.943
_refine_ls_hydrogen_treatment constr
_refine_ls_matrix_type full
_refine_ls_number_parameters 559
_refine_ls_number_reflns 10700
_refine_ls_number_restraints 0
_refine_ls_restrained_S_all 0.943
_refine_ls_R_factor_all 0.0902
_refine_ls_R_factor_gt 0.0501
_refine_ls_shift/su_max 0.001
_refine_ls_shift/su_mean 0.000
_refine_ls_structure_factor_coef Fsqd
_refine_ls_weighting_details 'w=1/[\s^2^(Fo^2^)+(0.1000P)^2^] where P=(Fo^2^+2Fc^2^)/3'
_refine_ls_weighting_scheme calc
_refine_ls_wR_factor_gt 0.1391
_refine_ls_wR_factor_ref 0.1651
_reflns_Friedel_coverage 0.000
_reflns_number_gt 6492
_reflns_number_total 10700
_reflns_threshold_expression 'I > 2\s(I)'
_cod_data_source_file jo9b02186_si_002.cif
_cod_data_source_block 6m
_cod_depositor_comments 'Adding full bibliography for 4033619--4033624.cif.'
_cod_database_code 4033621
_shelx_shelxl_version_number 2018/3
_chemical_oxdiff_formula 'C29 H20 O2'
_shelx_space_group_comment
;
The symmetry employed for this shelxl refinement is uniquely defined
by the following loop, which should always be used as a source of
symmetry information in preference to the above space-group names.
They are only intended as comments.
;
_shelx_estimated_absorpt_t_max 0.997
_shelx_estimated_absorpt_t_min 0.994
_reflns_odcompleteness_completeness 99.91
_reflns_odcompleteness_iscentric 1
_reflns_odcompleteness_theta 26.32
_olex2_refinement_description
;
1. Fixed Uiso
 At 1.2 times of:
  All C(H) groups
2.a Aromatic/amide H refined with riding coordinates:
 C018(H018), C019(H019), C020(H020), C021(H021), C022(H022), C023(H023),
 C024(H024), C029(H029), C030(H030), C032(H032), C033(H033), C034(H034),
 C035(H035), C036(H036), C037(H037), C038(H038), C039(H039), C040(H040),
 C041(H041), C042(H042), C043(H043), C044(H044), C045(H045), C046(H046),
 C047(H047), C048(H048), C049(H049), C050(H050), C051(H051), C052(H052),
 C053(H053), C054(H054), C055(H055), C056(H056), C057(H057), C058(H058),
 C059(H059), C060(H060), C061(H061), C062(H062)
;
_olex2_submission_special_instructions 'No special instructions were received'
_oxdiff_exptl_absorpt_empirical_details
;
Empirical correction (ABSPACK) includes:
- Absorption correction using spherical harmonics
- Frame scaling
;
_oxdiff_exptl_absorpt_empirical_full_max 1.189
_oxdiff_exptl_absorpt_empirical_full_min 0.837

loop_
_space_group_symop_operation_xyz
'x, y, z'
'-x, -y, -z'

loop_
_atom_site_label
_atom_site_type_symbol
_atom_site_fract_x
_atom_site_fract_y
_atom_site_fract_z
_atom_site_U_iso_or_equiv
_atom_site_adp_type
_atom_site_occupancy
_atom_site_site_symmetry_order
_atom_site_calc_flag
_atom_site_refinement_flags_posn
O4 O 0.33302(11) 0.43001(9) 0.43614(6) 0.0475(3) Uani 1 1 d .
O2 O 0.35379(11) 0.82229(9) 0.13985(6) 0.0457(3) Uani 1 1 d .
C003 C 0.59006(15) 0.87809(12) 0.14450(8) 0.0377(3) Uani 1 1 d .
C004 C 0.16578(15) 0.61055(12) 0.46618(9) 0.0371(3) Uani 1 1 d .
C005 C 0.57792(15) 0.82283(12) 0.07907(8) 0.0378(3) Uani 1 1 d .
O1 O 0.25305(12) 0.89655(11) 0.24997(7) 0.0590(3) Uani 1 1 d .
C007 C 0.19594(15) 0.59332(12) 0.54268(9) 0.0378(3) Uani 1 1 d .
O3 O 0.45426(13) 0.31832(10) 0.51711(8) 0.0636(4) Uani 1 1 d .
C009 C 0.23517(15) 0.52772(12) 0.41568(9) 0.0397(3) Uani 1 1 d .
C010 C 0.69279(15) 0.79545(13) 0.01316(8) 0.0379(3) Uani 1 1 d .
C011 C 0.28591(15) 0.49220(12) 0.56449(9) 0.0404(3) Uani 1 1 d .
C012 C 0.45964(16) 0.79635(12) 0.07931(9) 0.0400(3) Uani 1 1 d .
C013 C 0.05388(15) 0.71407(12) 0.44637(8) 0.0375(3) Uani 1 1 d .
C014 C 0.12919(16) 0.68748(12) 0.59741(9) 0.0381(3) Uani 1 1 d .
C015 C 0.22084(15) 0.52416(13) 0.33615(9) 0.0415(4) Uani 1 1 d .
C016 C 0.48104(16) 0.90788(12) 0.20347(8) 0.0401(3) Uani 1 1 d .
C017 C 0.72271(16) 0.90081(13) 0.14805(9) 0.0410(3) Uani 1 1 d .
C018 C -0.07070(16) 0.70336(14) 0.43408(9) 0.0439(4) Uani 1 1 d .
H018 H -0.082321 0.629494 0.436047 0.053 Uiso 1 1 calc R
C019 C 0.67858(18) 0.85772(14) -0.05483(9) 0.0471(4) Uani 1 1 d .
H019 H 0.596099 0.919257 -0.058494 0.056 Uiso 1 1 calc R
C020 C -0.01410(16) 0.73345(13) 0.61536(9) 0.0423(4) Uani 1 1 d .
H020 H -0.072009 0.705059 0.592115 0.051 Uiso 1 1 calc R
C021 C 0.81437(17) 0.70687(15) 0.01665(10) 0.0490(4) Uani 1 1 d .
H021 H 0.827471 0.664801 0.062873 0.059 Uiso 1 1 calc R
C022 C 0.79232(17) 0.85544(14) 0.20832(9) 0.0486(4) Uani 1 1 d .
H022 H 0.756127 0.809078 0.246228 0.058 Uiso 1 1 calc R
C023 C 0.21256(17) 0.73099(13) 0.63156(9) 0.0443(4) Uani 1 1 d .
H023 H 0.310933 0.701133 0.619508 0.053 Uiso 1 1 calc R
C024 C 0.18974(18) 0.62210(14) 0.28932(10) 0.0504(4) Uani 1 1 d .
H024 H 0.176603 0.694904 0.308718 0.060 Uiso 1 1 calc R
C025 C 0.36412(16) 0.40775(13) 0.50877(10) 0.0445(4) Uani 1 1 d .
C026 C 0.35668(16) 0.87788(13) 0.20242(9) 0.0432(4) Uani 1 1 d .
C027 C 0.30501(16) 0.46257(12) 0.64423(10) 0.0425(4) Uani 1 1 d .
C028 C 0.41858(17) 0.74192(14) 0.02121(10) 0.0462(4) Uani 1 1 d .
C029 C 0.06915(18) 0.82308(13) 0.44321(9) 0.0452(4) Uani 1 1 d .
H029 H 0.153845 0.831998 0.451269 0.054 Uiso 1 1 calc R
C030 C 0.7824(2) 0.83117(16) -0.11658(10) 0.0539(4) Uani 1 1 d .
H030 H 0.771597 0.875216 -0.162280 0.065 Uiso 1 1 calc R
C031 C 0.47841(16) 0.97442(14) 0.26889(9) 0.0452(4) Uani 1 1 d .
C032 C -0.07364(18) 0.81987(14) 0.66653(9) 0.0484(4) Uani 1 1 d .
H032 H -0.171953 0.850365 0.678546 0.058 Uiso 1 1 calc R
C033 C 0.15246(19) 0.81741(14) 0.68287(10) 0.0504(4) Uani 1 1 d .
H033 H 0.209608 0.846347 0.706345 0.061 Uiso 1 1 calc R
C034 C 0.20332(19) 0.44968(14) 0.77508(10) 0.0537(4) Uani 1 1 d .
H034 H 0.123304 0.455889 0.812610 0.064 Uiso 1 1 calc R
C035 C 0.24174(17) 0.41824(14) 0.30560(10) 0.0499(4) Uani 1 1 d .
H035 H 0.265827 0.350179 0.336038 0.060 Uiso 1 1 calc R
C036 C -0.17805(18) 0.79903(16) 0.41901(10) 0.0554(4) Uani 1 1 d .
H036 H -0.262863 0.790796 0.410569 0.066 Uiso 1 1 calc R
C037 C 0.18940(17) 0.47165(13) 0.70002(10) 0.0470(4) Uani 1 1 d .
H037 H 0.099564 0.493256 0.686397 0.056 Uiso 1 1 calc R
C038 C 0.77744(19) 0.96818(16) 0.09366(10) 0.0540(4) Uani 1 1 d .
H038 H 0.731055 0.999999 0.052209 0.065 Uiso 1 1 calc R
C039 C 0.50208(17) 1.08020(14) 0.25790(11) 0.0529(4) Uani 1 1 d .
H039 H 0.523846 1.108930 0.208038 0.064 Uiso 1 1 calc R
C040 C 0.90228(19) 0.74115(16) -0.11292(10) 0.0553(4) Uani 1 1 d .
H040 H 0.973611 0.722519 -0.155857 0.066 Uiso 1 1 calc R
C041 C 0.91702(18) 0.67864(16) -0.04605(11) 0.0566(4) Uani 1 1 d .
H041 H 0.998438 0.615676 -0.043105 0.068 Uiso 1 1 calc R
C042 C 0.91411(19) 0.87766(18) 0.21320(11) 0.0619(5) Uani 1 1 d .
H042 H 0.960790 0.846858 0.254690 0.074 Uiso 1 1 calc R
C043 C 0.00954(19) 0.86183(14) 0.70014(10) 0.0518(4) Uani 1 1 d .
H043 H -0.031410 0.921475 0.735285 0.062 Uiso 1 1 calc R
C044 C 0.44724(19) 0.93397(17) 0.34255(10) 0.0574(5) Uani 1 1 d .
H044 H 0.431149 0.861642 0.351153 0.069 Uiso 1 1 calc R
C045 C 0.43517(18) 0.42723(15) 0.66548(11) 0.0543(4) Uani 1 1 d .
H045 H 0.516002 0.417131 0.628020 0.065 Uiso 1 1 calc R
C046 C -0.1618(2) 0.90596(15) 0.41626(10) 0.0576(5) Uani 1 1 d .
H046 H -0.235599 0.971762 0.405976 0.069 Uiso 1 1 calc R
C047 C 0.8997(2) 0.9895(2) 0.09937(11) 0.0675(5) Uani 1 1 d .
H047 H 0.936385 1.036132 0.061906 0.081 Uiso 1 1 calc R
C048 C 0.17789(19) 0.61431(17) 0.21532(10) 0.0584(5) Uani 1 1 d .
H048 H 0.157875 0.681489 0.183773 0.070 Uiso 1 1 calc R
C049 C 0.49418(19) 1.14408(17) 0.31909(14) 0.0663(6) Uani 1 1 d .
H049 H 0.510642 1.216294 0.310947 0.080 Uiso 1 1 calc R
C050 C -0.0389(2) 0.91814(14) 0.42836(10) 0.0550(5) Uani 1 1 d .
H050 H -0.028413 0.992385 0.426480 0.066 Uiso 1 1 calc R
C051 C 0.9678(2) 0.9437(2) 0.15867(12) 0.0682(6) Uani 1 1 d .
H051 H 1.052215 0.957737 0.161963 0.082 Uiso 1 1 calc R
C052 C 0.3333(2) 0.41870(15) 0.79575(11) 0.0586(5) Uani 1 1 d .
H052 H 0.342724 0.405963 0.847504 0.070 Uiso 1 1 calc R
C053 C 0.2278(2) 0.41152(17) 0.23167(11) 0.0627(5) Uani 1 1 d .
H053 H 0.240854 0.339071 0.211763 0.075 Uiso 1 1 calc R
C054 C 0.1950(2) 0.50893(18) 0.18670(11) 0.0640(5) Uani 1 1 d .
H054 H 0.184153 0.504023 0.136015 0.077 Uiso 1 1 calc R
C055 C 0.4482(2) 0.40652(16) 0.74102(12) 0.0627(5) Uani 1 1 d .
H055 H 0.537923 0.383644 0.754932 0.075 Uiso 1 1 calc R
C056 C 0.4627(2) 1.1037(2) 0.39145(14) 0.0762(7) Uani 1 1 d .
H056 H 0.456857 1.147975 0.433286 0.091 Uiso 1 1 calc R
C057 C 0.2784(2) 0.77157(18) 0.01702(13) 0.0686(6) Uani 1 1 d .
H057 H 0.212713 0.824001 0.051837 0.082 Uiso 1 1 calc R
C058 C 0.4396(2) 0.9985(2) 0.40314(12) 0.0713(6) Uani 1 1 d .
H058 H 0.418319 0.970250 0.453200 0.086 Uiso 1 1 calc R
C059 C 0.5087(2) 0.6638(2) -0.02855(14) 0.0842(8) Uani 1 1 d .
H059 H 0.605205 0.639695 -0.026168 0.101 Uiso 1 1 calc R
C060 C 0.4617(3) 0.6191(3) -0.08234(17) 0.1096(11) Uani 1 1 d .
H060 H 0.526599 0.565298 -0.116634 0.132 Uiso 1 1 calc R
C061 C 0.2327(3) 0.7266(2) -0.03645(17) 0.0975(9) Uani 1 1 d .
H061 H 0.136206 0.748354 -0.038543 0.117 Uiso 1 1 calc R
C062 C 0.3260(3) 0.6504(2) -0.08689(16) 0.0985(9) Uani 1 1 d .
H062 H 0.294960 0.620190 -0.124613 0.118 Uiso 1 1 calc R

loop_
_atom_site_aniso_label
_atom_site_aniso_U_11
_atom_site_aniso_U_22
_atom_site_aniso_U_33
_atom_site_aniso_U_23
_atom_site_aniso_U_13
_atom_site_aniso_U_12
O4 0.0470(6) 0.0387(6) 0.0492(7) -0.0057(5) 0.0009(5) -0.0065(5)
O2 0.0420(6) 0.0532(6) 0.0417(6) -0.0104(5) -0.0013(5) -0.0153(5)
C003 0.0384(8) 0.0385(7) 0.0337(8) -0.0002(6) -0.0084(6) -0.0073(6)
C004 0.0353(7) 0.0350(7) 0.0408(8) -0.0031(6) -0.0011(6) -0.0131(6)
C005 0.0389(8) 0.0382(7) 0.0335(8) -0.0031(6) -0.0067(6) -0.0071(6)
O1 0.0468(7) 0.0775(8) 0.0495(7) -0.0161(6) 0.0049(6) -0.0181(6)
C007 0.0344(7) 0.0378(7) 0.0416(9) -0.0032(6) -0.0016(6) -0.0138(6)
O3 0.0588(8) 0.0481(7) 0.0691(9) -0.0037(6) -0.0081(7) 0.0031(6)
C009 0.0363(8) 0.0371(7) 0.0433(9) -0.0039(6) 0.0013(7) -0.0117(6)
C010 0.0368(8) 0.0449(8) 0.0336(8) -0.0060(6) -0.0063(6) -0.0132(6)
C011 0.0368(8) 0.0390(8) 0.0458(9) -0.0009(6) -0.0033(7) -0.0142(6)
C012 0.0393(8) 0.0405(8) 0.0375(8) -0.0056(6) -0.0038(7) -0.0089(6)
C013 0.0393(8) 0.0371(7) 0.0325(8) -0.0050(6) -0.0008(6) -0.0087(6)
C014 0.0400(8) 0.0360(7) 0.0374(8) 0.0000(6) -0.0039(6) -0.0121(6)
C015 0.0344(8) 0.0442(8) 0.0422(9) -0.0091(7) 0.0055(7) -0.0116(6)
C016 0.0414(8) 0.0395(7) 0.0350(8) -0.0033(6) -0.0065(7) -0.0057(6)
C017 0.0386(8) 0.0460(8) 0.0367(8) -0.0108(6) -0.0063(7) -0.0080(6)
C018 0.0424(9) 0.0477(8) 0.0411(9) -0.0032(7) -0.0032(7) -0.0146(7)
C019 0.0539(10) 0.0507(9) 0.0333(8) -0.0067(7) -0.0102(7) -0.0084(7)
C020 0.0409(8) 0.0487(8) 0.0361(8) -0.0016(7) -0.0032(7) -0.0141(7)
C021 0.0415(9) 0.0576(10) 0.0410(9) 0.0036(7) -0.0033(7) -0.0089(7)
C022 0.0459(9) 0.0534(9) 0.0397(9) -0.0131(7) -0.0105(8) -0.0006(7)
C023 0.0432(9) 0.0420(8) 0.0484(9) -0.0024(7) -0.0074(7) -0.0140(7)
C024 0.0501(10) 0.0499(9) 0.0431(10) -0.0071(7) 0.0019(8) -0.0083(8)
C025 0.0393(8) 0.0398(8) 0.0508(10) 0.0016(7) -0.0036(7) -0.0103(7)
C026 0.0423(9) 0.0449(8) 0.0376(9) -0.0067(7) -0.0023(7) -0.0079(7)
C027 0.0412(8) 0.0348(7) 0.0520(10) 0.0018(7) -0.0103(7) -0.0116(6)
C028 0.0464(9) 0.0488(9) 0.0465(9) -0.0096(7) -0.0038(7) -0.0191(7)
C029 0.0540(10) 0.0416(8) 0.0406(9) -0.0021(7) -0.0063(7) -0.0160(7)
C030 0.0643(11) 0.0630(11) 0.0325(9) -0.0016(7) -0.0061(8) -0.0183(9)
C031 0.0376(8) 0.0495(9) 0.0421(9) -0.0127(7) -0.0062(7) -0.0018(7)
C032 0.0461(9) 0.0524(9) 0.0393(9) -0.0024(7) 0.0022(7) -0.0097(7)
C033 0.0587(11) 0.0482(9) 0.0490(10) -0.0063(7) -0.0105(8) -0.0207(8)
C034 0.0565(11) 0.0533(9) 0.0496(10) 0.0079(8) -0.0106(9) -0.0162(8)
C035 0.0492(10) 0.0489(9) 0.0499(10) -0.0110(7) 0.0015(8) -0.0158(7)
C036 0.0417(9) 0.0710(12) 0.0453(10) 0.0002(8) -0.0047(8) -0.0078(8)
C037 0.0431(9) 0.0482(9) 0.0486(10) 0.0032(7) -0.0097(8) -0.0125(7)
C038 0.0562(11) 0.0734(11) 0.0411(10) -0.0041(8) -0.0110(8) -0.0297(9)
C039 0.0442(9) 0.0499(9) 0.0602(11) -0.0152(8) -0.0107(8) -0.0034(7)
C040 0.0527(10) 0.0718(12) 0.0404(10) -0.0138(8) 0.0034(8) -0.0209(9)
C041 0.0404(9) 0.0663(11) 0.0539(11) -0.0030(9) -0.0015(8) -0.0068(8)
C042 0.0451(10) 0.0791(13) 0.0537(11) -0.0312(10) -0.0191(9) 0.0056(9)
C043 0.0645(11) 0.0463(9) 0.0390(9) -0.0077(7) 0.0007(8) -0.0128(8)
C044 0.0570(11) 0.0689(11) 0.0399(10) -0.0097(8) -0.0066(8) -0.0090(9)
C045 0.0426(9) 0.0535(10) 0.0678(12) 0.0109(9) -0.0146(9) -0.0166(8)
C046 0.0579(11) 0.0517(10) 0.0462(10) 0.0015(8) -0.0079(9) 0.0056(8)
C047 0.0633(12) 0.0982(15) 0.0524(12) -0.0199(10) 0.0025(10) -0.0432(11)
C048 0.0527(11) 0.0657(11) 0.0444(10) -0.0047(8) 0.0009(8) -0.0051(9)
C049 0.0485(11) 0.0585(11) 0.0888(17) -0.0340(11) -0.0183(11) 0.0000(9)
C050 0.0784(13) 0.0380(8) 0.0421(10) 0.0001(7) -0.0091(9) -0.0100(8)
C051 0.0449(10) 0.1032(16) 0.0613(13) -0.0426(12) -0.0004(9) -0.0236(11)
C052 0.0715(13) 0.0547(10) 0.0550(11) 0.0138(9) -0.0239(10) -0.0233(9)
C053 0.0640(12) 0.0656(12) 0.0592(12) -0.0261(10) -0.0002(10) -0.0203(9)
C054 0.0578(11) 0.0828(14) 0.0451(11) -0.0178(10) -0.0037(9) -0.0115(10)
C055 0.0551(11) 0.0644(11) 0.0759(14) 0.0184(10) -0.0315(11) -0.0224(9)
C056 0.0562(12) 0.0915(16) 0.0714(16) -0.0464(12) -0.0206(11) 0.0077(11)
C057 0.0515(11) 0.0737(12) 0.0868(15) -0.0312(11) -0.0157(10) -0.0184(9)
C058 0.0653(13) 0.0924(16) 0.0452(11) -0.0224(10) -0.0108(10) -0.0024(11)
C059 0.0545(12) 0.1070(17) 0.0984(18) -0.0625(14) 0.0092(12) -0.0319(12)
C060 0.0808(17) 0.147(3) 0.115(2) -0.092(2) 0.0211(15) -0.0526(17)
C061 0.0746(15) 0.1047(18) 0.128(2) -0.0512(17) -0.0371(16) -0.0247(14)
C062 0.0960(19) 0.124(2) 0.100(2) -0.0523(17) -0.0168(16) -0.0553(17)

loop_
_atom_type_symbol
_atom_type_description
_atom_type_scat_dispersion_real
_atom_type_scat_dispersion_imag
_atom_type_scat_source
C C 0.0033 0.0016 'International Tables Vol C Tables 4.2.6.8 and 6.1.1.4'
H H 0.0000 0.0000 'International Tables Vol C Tables 4.2.6.8 and 6.1.1.4'
O O 0.0106 0.0060 'International Tables Vol C Tables 4.2.6.8 and 6.1.1.4'

loop_
_geom_angle_atom_site_label_1
_geom_angle_atom_site_label_2
_geom_angle_atom_site_label_3
_geom_angle
C009 O4 C025 123.25(12)
C012 O2 C026 124.05(12)
C005 C003 C017 119.70(13)
C016 C003 C005 120.52(14)
C016 C003 C017 119.78(13)
C007 C004 C013 119.76(13)
C009 C004 C007 118.55(13)
C009 C004 C013 121.57(14)
C003 C005 C010 120.96(13)
C012 C005 C003 118.60(14)
C012 C005 C010 120.44(13)
C004 C007 C014 119.35(13)
C011 C007 C004 120.57(14)
C011 C007 C014 120.07(14)
O4 C009 C015 110.61(12)
C004 C009 O4 120.75(14)
C004 C009 C015 128.64(14)
C019 C010 C005 120.30(14)
C021 C010 C005 121.57(14)
C021 C010 C019 118.11(15)
C007 C011 C025 119.64(15)
C007 C011 C027 123.04(14)
C025 C011 C027 117.30(13)
O2 C012 C028 109.43(13)
C005 C012 O2 120.29(14)
C005 C012 C028 130.27(14)
C018 C013 C004 119.88(13)
C018 C013 C029 118.87(14)
C029 C013 C004 121.19(14)
C020 C014 C007 121.81(14)
C020 C014 C023 118.76(15)
C023 C014 C007 119.43(14)
C024 C015 C009 122.82(14)
C024 C015 C035 118.27(16)
C035 C015 C009 118.90(15)
C003 C016 C026 119.58(14)
C003 C016 C031 124.39(14)
C026 C016 C031 115.98(14)
C022 C017 C003 119.50(15)
C038 C017 C003 121.71(14)
C038 C017 C022 118.78(15)
C036 C018 C013 120.71(15)
C030 C019 C010 120.77(15)
C032 C020 C014 120.86(15)
C041 C021 C010 120.94(15)
C042 C022 C017 120.18(18)
C033 C023 C014 120.17(16)
C048 C024 C015 120.65(17)
O4 C025 C011 116.85(13)
O3 C025 O4 114.91(15)
O3 C025 C011 128.24(16)
O2 C026 C016 116.85(13)
O1 C026 O2 115.49(14)
O1 C026 C016 127.66(15)
C037 C027 C011 119.50(14)
C045 C027 C011 122.18(15)
C045 C027 C037 118.31(16)
C057 C028 C012 117.90(15)
C059 C028 C012 124.80(16)
C059 C028 C057 117.29(17)
C050 C029 C013 119.96(16)
C019 C030 C040 120.65(16)
C039 C031 C016 120.64(15)
C039 C031 C044 118.66(16)
C044 C031 C016 120.66(15)
C043 C032 C020 119.91(16)
C043 C033 C023 120.18(16)
C037 C034 C052 120.20(18)
C053 C035 C015 120.62(17)
C046 C036 C018 119.85(17)
C034 C037 C027 120.85(16)
C017 C038 C047 120.29(17)
C049 C039 C031 120.48(19)
C041 C040 C030 119.03(17)
C040 C041 C021 120.47(17)
C051 C042 C022 120.48(18)
C032 C043 C033 120.12(16)
C058 C044 C031 120.33(19)
C027 C045 C055 120.47(18)
C036 C046 C050 120.20(16)
C051 C047 C038 120.41(19)
C024 C048 C054 120.20(18)
C056 C049 C039 120.4(2)
C046 C050 C029 120.41(16)
C042 C051 C047 119.85(18)
C055 C052 C034 119.41(17)
C054 C053 C035 120.35(18)
C053 C054 C048 119.87(18)
C052 C055 C045 120.68(17)
C049 C056 C058 119.70(18)
C061 C057 C028 121.2(2)
C056 C058 C044 120.4(2)
C028 C059 C060 121.0(2)
C062 C060 C059 121.1(2)
C062 C061 C057 120.1(2)
C060 C062 C061 119.2(2)

loop_
_geom_bond_atom_site_label_1
_geom_bond_atom_site_label_2
_geom_bond_distance
O4 C009 1.3742(18)
O4 C025 1.389(2)
O2 C012 1.3696(18)
O2 C026 1.3782(19)
C003 C005 1.455(2)
C003 C016 1.373(2)
C003 C017 1.490(2)
C004 C007 1.452(2)
C004 C009 1.354(2)
C004 C013 1.490(2)
C005 C010 1.488(2)
C005 C012 1.355(2)
O1 C026 1.2091(19)
C007 C011 1.371(2)
C007 C014 1.493(2)
O3 C025 1.2122(18)
C009 C015 1.474(2)
C010 C019 1.394(2)
C010 C021 1.382(2)
C011 C025 1.444(2)
C011 C027 1.485(2)
C012 C028 1.479(2)
C013 C018 1.388(2)
C013 C029 1.394(2)
C014 C020 1.387(2)
C014 C023 1.395(2)
C015 C024 1.395(2)
C015 C035 1.396(2)
C016 C026 1.443(2)
C016 C031 1.484(2)
C017 C022 1.391(2)
C017 C038 1.383(2)
C018 C036 1.382(2)
C019 C030 1.373(2)
C020 C032 1.379(2)
C021 C041 1.380(2)
C022 C042 1.383(3)
C023 C033 1.382(2)
C024 C048 1.376(2)
C027 C037 1.388(2)
C027 C045 1.386(2)
C028 C057 1.386(2)
C028 C059 1.365(3)
C029 C050 1.381(2)
C030 C040 1.380(3)
C031 C039 1.389(2)
C031 C044 1.393(3)
C032 C043 1.376(2)
C033 C043 1.381(3)
C034 C037 1.381(2)
C034 C052 1.382(3)
C035 C053 1.379(3)
C036 C046 1.373(3)
C038 C047 1.386(3)
C039 C049 1.384(3)
C040 C041 1.378(3)
C042 C051 1.369(3)
C044 C058 1.381(3)
C045 C055 1.387(3)
C046 C050 1.377(3)
C047 C051 1.369(3)
C048 C054 1.384(3)
C049 C056 1.373(3)
C052 C055 1.368(3)
C053 C054 1.372(3)
C056 C058 1.380(3)
C057 C061 1.371(3)
C059 C060 1.382(3)
C060 C062 1.342(4)
C061 C062 1.371(4)
